data_4036203
loop_
_publ_author_name
'Gatineau, David'
'Nguyen, Duc Hanh'
'H\'erault, Damien'
'Vanthuyne, Nicolas'
'Leclaire, Julien'
'Giordano, Laurent'
'Buono, G\'erard'

_publ_section_title
;
 H-adamantylphosphinates as universal precursors of P-stereogenic
 compounds.
;
_journal_issue 8
_journal_name_full 'The Journal of organic chemistry'
_journal_page_first 4132
_journal_page_last 4141
_journal_paper_doi 10.1021/acs.joc.5b00548
_journal_volume 80
_journal_year 2015
_chemical_absolute_configuration ad
_chemical_formula_moiety 'C21 H34 B O P'
_chemical_formula_sum 'C21 H34 B O P'
_chemical_formula_weight 344.26
_space_group_crystal_system monoclinic
_space_group_IT_number 4
_space_group_name_Hall 'P 2yb'
_space_group_name_H-M_alt 'P 1 21 1'
_atom_sites_solution_hydrogens geom
_audit_creation_date
;
'Mon Sep 29 19:13:18 2014'
;
_audit_creation_method
;
CrysAlisPro, Agilent Technologies,
Version 1.171.37.34 (release 22-05-2014 CrysAlis171 .NET)
(compiled May 22 2014,16:03:01)
;
_cell_angle_alpha 90.0
_cell_angle_beta 100.7363(15)
_cell_angle_gamma 90.0
_cell_formula_units_Z 2
_cell_length_a 11.28023(18)
_cell_length_b 6.62379(9)
_cell_length_c 13.9299(2)
_cell_measurement_reflns_used 6314
_cell_measurement_temperature 293(2)
_cell_measurement_theta_max 72.7980
_cell_measurement_theta_min 3.9800
_cell_volume 1022.59(3)
_computing_cell_refinement
;
CrysAlisPro, Agilent Technologies,
Version 1.171.37.34 (release 22-05-2014 CrysAlis171 .NET)
(compiled May 22 2014,16:03:01)
;
_computing_data_collection
;
CrysAlisPro, Agilent Technologies,
Version 1.171.37.34 (release 22-05-2014 CrysAlis171 .NET)
(compiled May 22 2014,16:03:01)
;
_computing_data_reduction
;
CrysAlisPro, Agilent Technologies,
Version 1.171.37.34 (release 22-05-2014 CrysAlis171 .NET)
(compiled May 22 2014,16:03:01)
;
_computing_molecular_graphics 'Olex2 (Dolomanov et al., 2009)'
_computing_publication_material 'Olex2 (Dolomanov et al., 2009)'
_computing_structure_refinement 'ShelXL (Sheldrick, 2008)'
_diffrn_ambient_temperature 293(2)
_diffrn_detector 'CCD plate'
_diffrn_detector_area_resol_mean 5.3048
_diffrn_detector_type AtlasS2
_diffrn_measured_fraction_theta_full 1.000
_diffrn_measured_fraction_theta_max 0.988
_diffrn_measurement_details
;
#__ type_ start__ end____ width___ exp.time_
  1 omega   18.00   44.00   1.0000    1.0000
omega____ theta____ kappa____ phi______ frames
    -       38.2867   38.0000    0.0000 26

#__ type_ start__ end____ width___ exp.time_
  2 omega   73.00  100.00   1.0000   10.0000
omega____ theta____ kappa____ phi______ frames
    -      110.4698   61.0000  -90.0000 27

#__ type_ start__ end____ width___ exp.time_
  3 omega   74.00  100.00   1.0000   10.0000
omega____ theta____ kappa____ phi______ frames
    -      110.4698   61.0000  -60.0000 26

#__ type_ start__ end____ width___ exp.time_
  4 omega   77.00  126.00   1.0000   10.0000
omega____ theta____ kappa____ phi______ frames
    -      110.4698   45.0000  -30.0000 49

#__ type_ start__ end____ width___ exp.time_
  5 omega  120.00  167.00   1.0000   10.0000
omega____ theta____ kappa____ phi______ frames
    -      110.4698  111.0000    0.0000 47

#__ type_ start__ end____ width___ exp.time_
  6 omega  108.00  177.00   1.0000   10.0000
omega____ theta____ kappa____ phi______ frames
    -      110.4698   30.0000   90.0000 69

#__ type_ start__ end____ width___ exp.time_
  7 omega   81.00  142.00   1.0000   10.0000
omega____ theta____ kappa____ phi______ frames
    -      110.4698  -61.0000   90.0000 61

#__ type_ start__ end____ width___ exp.time_
  8 omega   75.00  105.00   1.0000   10.0000
omega____ theta____ kappa____ phi______ frames
    -      110.4698   30.0000   90.0000 30

#__ type_ start__ end____ width___ exp.time_
  9 omega   75.00  178.00   1.0000   10.0000
omega____ theta____ kappa____ phi______ frames
    -      110.4698   44.0000  167.0000 103

#__ type_ start__ end____ width___ exp.time_
 10 omega   73.00   98.00   1.0000   10.0000
omega____ theta____ kappa____ phi______ frames
    -      110.4698  -45.0000  -30.0000 25

#__ type_ start__ end____ width___ exp.time_
 11 omega   66.00  107.00   1.0000   10.0000
omega____ theta____ kappa____ phi______ frames
    -      110.4698  -94.0000 -150.0000 41

#__ type_ start__ end____ width___ exp.time_
 12 omega   44.00   97.00   1.0000    1.0000
omega____ theta____ kappa____ phi______ frames
    -       38.2867 -125.0000 -120.0000 53

#__ type_ start__ end____ width___ exp.time_
 13 omega   24.00   71.00   1.0000    1.0000
omega____ theta____ kappa____ phi______ frames
    -       38.2867 -125.0000  -90.0000 47

#__ type_ start__ end____ width___ exp.time_
 14 omega   33.00   59.00   1.0000   10.0000
omega____ theta____ kappa____ phi______ frames
    -      110.4698  -94.0000 -150.0000 26

#__ type_ start__ end____ width___ exp.time_
 15 omega   35.00   91.00   1.0000   10.0000
omega____ theta____ kappa____ phi______ frames
    -      110.4698  -30.0000 -180.0000 56

#__ type_ start__ end____ width___ exp.time_
 16 omega   76.00  145.00   1.0000   10.0000
omega____ theta____ kappa____ phi______ frames
    -      110.4698   45.0000  -90.0000 69

#__ type_ start__ end____ width___ exp.time_
 17 omega  136.00  162.00   1.0000   10.0000
omega____ theta____ kappa____ phi______ frames
    -      110.4698   77.0000 -120.0000 26

#__ type_ start__ end____ width___ exp.time_
 18 omega  108.00  177.00   1.0000   10.0000
omega____ theta____ kappa____ phi______ frames
    -      110.4698   77.0000 -150.0000 69

#__ type_ start__ end____ width___ exp.time_
 19 omega   74.00   99.00   1.0000   10.0000
omega____ theta____ kappa____ phi______ frames
    -      110.4698   61.0000 -150.0000 25

#__ type_ start__ end____ width___ exp.time_
 20 omega   71.00   98.00   1.0000   10.0000
omega____ theta____ kappa____ phi______ frames
    -      110.4698   77.0000 -150.0000 27

#__ type_ start__ end____ width___ exp.time_
 21 omega   73.00  101.00   1.0000   10.0000
omega____ theta____ kappa____ phi______ frames
    -      110.4698   61.0000 -120.0000 28

#__ type_ start__ end____ width___ exp.time_
 22 omega   75.00  105.00   1.0000   10.0000
omega____ theta____ kappa____ phi______ frames
    -      110.4698   45.0000 -120.0000 30

#__ type_ start__ end____ width___ exp.time_
 23 omega   71.00   97.00   1.0000   10.0000
omega____ theta____ kappa____ phi______ frames
    -      110.4698   77.0000  -90.0000 26

#__ type_ start__ end____ width___ exp.time_
 24 omega   77.00  140.00   1.0000   10.0000
omega____ theta____ kappa____ phi______ frames
    -      110.4698   45.0000  -60.0000 63

#__ type_ start__ end____ width___ exp.time_
 25 omega   73.00   99.00   1.0000   10.0000
omega____ theta____ kappa____ phi______ frames
    -      110.4698   77.0000  -60.0000 26

#__ type_ start__ end____ width___ exp.time_
 26 omega   71.00   97.00   1.0000   10.0000
omega____ theta____ kappa____ phi______ frames
    -      110.4698   77.0000 -120.0000 26

#__ type_ start__ end____ width___ exp.time_
 27 omega   37.00   66.00   1.0000   10.0000
omega____ theta____ kappa____ phi______ frames
    -      110.4698  -45.0000  -30.0000 29

#__ type_ start__ end____ width___ exp.time_
 28 omega   35.00   60.00   1.0000   10.0000
omega____ theta____ kappa____ phi______ frames
    -      110.4698  -61.0000   90.0000 25

#__ type_ start__ end____ width___ exp.time_
 29 omega    4.00   96.00   1.0000    1.0000
omega____ theta____ kappa____ phi______ frames
    -       38.2867   44.0000  167.0000 92

#__ type_ start__ end____ width___ exp.time_
 30 omega  -32.00   -7.00   1.0000    1.0000
omega____ theta____ kappa____ phi______ frames
    -      -38.2867  -57.0000  150.0000 25

#__ type_ start__ end____ width___ exp.time_
 31 omega  -47.00    7.00   1.0000    1.0000
omega____ theta____ kappa____ phi______ frames
    -      -38.2867   38.0000   90.0000 54

#__ type_ start__ end____ width___ exp.time_
 32 omega  -63.00  -37.00   1.0000    1.0000
omega____ theta____ kappa____ phi______ frames
    -      -38.2867  -77.0000  -90.0000 26

#__ type_ start__ end____ width___ exp.time_
 33 omega  -34.00    1.00   1.0000    1.0000
omega____ theta____ kappa____ phi______ frames
    -      -38.2867  -77.0000  -90.0000 35

#__ type_ start__ end____ width___ exp.time_
 34 omega  -93.00   -1.00   1.0000    1.0000
omega____ theta____ kappa____ phi______ frames
    -      -38.2867  -38.0000  -90.0000 92

#__ type_ start__ end____ width___ exp.time_
 35 omega -115.00  -78.00   1.0000    1.0000
omega____ theta____ kappa____ phi______ frames
    -      -38.2867 -125.0000  120.0000 37

#__ type_ start__ end____ width___ exp.time_
 36 omega -122.00  -85.00   1.0000    1.0000
omega____ theta____ kappa____ phi______ frames
    -      -38.2867  -99.0000   60.0000 37

#__ type_ start__ end____ width___ exp.time_
 37 omega  -98.00  -73.00   1.0000    1.0000
omega____ theta____ kappa____ phi______ frames
    -      -38.2867  -57.0000  150.0000 25

#__ type_ start__ end____ width___ exp.time_
 38 omega -129.00 -103.00   1.0000    1.0000
omega____ theta____ kappa____ phi______ frames
    -      -38.2867  -77.0000  -90.0000 26

#__ type_ start__ end____ width___ exp.time_
 39 omega -116.00  -76.00   1.0000    1.0000
omega____ theta____ kappa____ phi______ frames
    -      -38.2867  -57.0000  -90.0000 40
;
_diffrn_measurement_device 'four-circle diffractometer'
_diffrn_measurement_device_type 'SuperNova, Dual, Cu at zero, AtlasS2'
_diffrn_measurement_method '\w scans'
_diffrn_orient_matrix_UB_11 -0.1082777000
_diffrn_orient_matrix_UB_12 -0.0038096000
_diffrn_orient_matrix_UB_13 -0.0856713000
_diffrn_orient_matrix_UB_21 0.0720664000
_diffrn_orient_matrix_UB_22 0.1268167000
_diffrn_orient_matrix_UB_23 -0.0619776000
_diffrn_orient_matrix_UB_31 0.0489922000
_diffrn_orient_matrix_UB_32 -0.1949038000
_diffrn_orient_matrix_UB_33 -0.0386675000
_diffrn_radiation_monochromator mirror
_diffrn_radiation_probe x-ray
_diffrn_radiation_type CuK\a
_diffrn_radiation_wavelength 1.54184
_diffrn_reflns_av_R_equivalents 0.0251
_diffrn_reflns_av_unetI/netI 0.0247
_diffrn_reflns_Laue_measured_fraction_full 1.000
_diffrn_reflns_Laue_measured_fraction_max 0.988
_diffrn_reflns_limit_h_max 13
_diffrn_reflns_limit_h_min -12
_diffrn_reflns_limit_k_max 8
_diffrn_reflns_limit_k_min -8
_diffrn_reflns_limit_l_max 16
_diffrn_reflns_limit_l_min -17
_diffrn_reflns_number 7804
_diffrn_reflns_point_group_measured_fraction_full 0.987
_diffrn_reflns_point_group_measured_fraction_max 0.961
_diffrn_reflns_theta_full 67.684
_diffrn_reflns_theta_max 72.895
_diffrn_reflns_theta_min 3.989
_diffrn_source 'sealed X-ray tube'
_diffrn_source_type 'SuperNova (Cu) X-ray Source'
_exptl_absorpt_coefficient_mu 1.200
_exptl_absorpt_correction_T_max 1.00000
_exptl_absorpt_correction_T_min 0.88537
_exptl_absorpt_correction_type multi-scan
_exptl_absorpt_process_details
;
CrysAlisPro, Agilent Technologies,
Version 1.171.37.34 (release 22-05-2014 CrysAlis171 .NET)
(compiled May 22 2014,16:03:01)
Empirical absorption correction using spherical harmonics,
 implemented in SCALE3 ABSPACK scaling algorithm.
;
_exptl_crystal_colour colourless
_exptl_crystal_colour_primary colourless
_exptl_crystal_density_diffrn 1.118
_exptl_crystal_description
;
;
_exptl_crystal_F_000 376
_exptl_crystal_size_max 0.18
_exptl_crystal_size_mid 0.12
_exptl_crystal_size_min 0.04
_refine_diff_density_max 0.149
_refine_diff_density_min -0.179
_refine_diff_density_rms 0.031
_refine_ls_abs_structure_details
;
 Flack x determined using 1676 quotients [(I+)-(I-)]/[(I+)+(I-)]
 (Parsons, Flack and Wagner, Acta Cryst. B69 (2013) 249-259).
;
_refine_ls_abs_structure_Flack 0.012(6)
_refine_ls_extinction_method none
_refine_ls_goodness_of_fit_ref 1.059
_refine_ls_hydrogen_treatment constr
_refine_ls_matrix_type full
_refine_ls_number_parameters 221
_refine_ls_number_reflns 3908
_refine_ls_number_restraints 1
_refine_ls_restrained_S_all 1.059
_refine_ls_R_factor_all 0.0301
_refine_ls_R_factor_gt 0.0295
_refine_ls_shift/su_max 0.000
_refine_ls_shift/su_mean 0.000
_refine_ls_structure_factor_coef Fsqd
_refine_ls_weighting_details 'w=1/[\s^2^(Fo^2^)+(0.0525P)^2^+0.0662P] where P=(Fo^2^+2Fc^2^)/3'
_refine_ls_weighting_scheme calc
_refine_ls_wR_factor_gt 0.0789
_refine_ls_wR_factor_ref 0.0795
_reflns_Friedel_coverage 0.783
_reflns_Friedel_fraction_full 0.971
_reflns_Friedel_fraction_max 0.928
_reflns_number_gt 3839
_reflns_number_total 3908
_reflns_threshold_expression 'I > 2\s(I)'
_cod_data_source_file jo5b00548_si_002.cif
_cod_data_source_block CCDC1048712
_cod_database_code 4036203
_shelxl_version_number 2014/6
_shelx_space_group_comment
;
The symmetry employed for this shelxl refinement is uniquely defined
by the following loop, which should always be used as a source of
symmetry information in preference to the above space-group names.
They are only intended as comments.
;
_reflns_odcompleteness_completeness 99.95
_reflns_odcompleteness_iscentric 1
_reflns_odcompleteness_theta 66.97
_olex2_refinement_description
;
1. Fixed Uiso
 At 1.2 times of:
  All C(H) groups, All C(H,H) groups
 At 1.5 times of:
  All B(H,H,H) groups, All C(H,H,H) groups
2.a Ternary CH refined with riding coordinates:
 C3(H3), C5(H5), C7(H7)
2.b Secondary CH2 refined with riding coordinates:
 C2(H2A,H2B), C4(H4A,H4B), C6(H6A,H6B), C8(H8A,H8B), C9(H9A,H9B), C10(H10A,
 H10B), C11(H11A,H11B)
2.c Aromatic/amide H refined with riding coordinates:
 C13(H13), C14(H14), C15(H15), C16(H16), C17(H17)
2.d Idealised Me refined as rotating group:
 C19(H19A,H19B,H19C), C20(H20A,H20B,H20C), C21(H21A,H21B,H21C), B1(H1A,H1B,H1C)
;
_olex2_submission_special_instructions 'No special instructions were received'

loop_
_space_group_symop_operation_xyz
'x, y, z'
'-x, y+1/2, -z'

loop_
_atom_site_label
_atom_site_type_symbol
_atom_site_fract_x
_atom_site_fract_y
_atom_site_fract_z
_atom_site_U_iso_or_equiv
_atom_site_adp_type
_atom_site_occupancy
_atom_site_site_symmetry_order
_atom_site_calc_flag
_atom_site_refinement_flags_posn
P1 P 0.93567(3) 0.64290(7) 0.70502(3) 0.03449(12) Uani 1 1 d .
O1 O 0.86399(11) 0.50779(19) 0.76943(10) 0.0383(3) Uani 1 1 d .
C1 C 0.75873(15) 0.5515(3) 0.81339(12) 0.0310(3) Uani 1 1 d .
C2 C 0.64656(17) 0.5791(3) 0.73492(13) 0.0385(4) Uani 1 1 d .
H2A H 0.6349 0.4617 0.6926 0.046 Uiso 1 1 calc R
H2B H 0.6559 0.6965 0.6954 0.046 Uiso 1 1 calc R
C3 C 0.53682(17) 0.6072(4) 0.78452(14) 0.0456(5) Uani 1 1 d .
H3 H 0.4641 0.6265 0.7345 0.055 Uiso 1 1 calc R
C4 C 0.5216(2) 0.4200(4) 0.84541(18) 0.0495(5) Uani 1 1 d .
H4A H 0.4518 0.4365 0.8762 0.059 Uiso 1 1 calc R
H4B H 0.5085 0.3021 0.8034 0.059 Uiso 1 1 calc R
C5 C 0.63467(18) 0.3902(3) 0.92358(15) 0.0429(4) Uani 1 1 d .
H5 H 0.6253 0.2697 0.9623 0.051 Uiso 1 1 calc R
C6 C 0.6534(2) 0.5754(4) 0.99024(15) 0.0500(5) Uani 1 1 d .
H6A H 0.7246 0.5567 1.0405 0.060 Uiso 1 1 calc R
H6B H 0.5845 0.5925 1.0219 0.060 Uiso 1 1 calc R
C7 C 0.6687(2) 0.7628(3) 0.92957(16) 0.0474(5) Uani 1 1 d .
H7 H 0.6806 0.8817 0.9722 0.057 Uiso 1 1 calc R
C8 C 0.77925(19) 0.7351(3) 0.88045(15) 0.0420(4) Uani 1 1 d .
H8A H 0.7905 0.8545 0.8429 0.050 Uiso 1 1 calc R
H8B H 0.8512 0.7157 0.9298 0.050 Uiso 1 1 calc R
C9 C 0.74393(17) 0.3638(3) 0.87342(14) 0.0380(4) Uani 1 1 d .
H9A H 0.8162 0.3429 0.9223 0.046 Uiso 1 1 calc R
H9B H 0.7323 0.2463 0.8312 0.046 Uiso 1 1 calc R
C10 C 0.5562(2) 0.7918(4) 0.85119(18) 0.0533(6) Uani 1 1 d .
H10A H 0.5654 0.9112 0.8129 0.064 Uiso 1 1 calc R
H10B H 0.4865 0.8112 0.8818 0.064 Uiso 1 1 calc R
C11 C 0.9208(2) 0.5011(4) 0.59084(15) 0.0516(5) Uani 1 1 d .
H11A H 0.9803 0.5508 0.5546 0.062 Uiso 1 1 calc R
H11B H 0.9392 0.3605 0.6063 0.062 Uiso 1 1 calc R
C12 C 0.7982(2) 0.5132(4) 0.52621(14) 0.0454(4) Uani 1 1 d .
C13 C 0.7621(3) 0.6831(4) 0.47058(19) 0.0671(7) Uani 1 1 d .
H13 H 0.8143 0.7925 0.4735 0.080 Uiso 1 1 calc R
C14 C 0.6507(3) 0.6928(5) 0.4111(2) 0.0847(10) Uani 1 1 d .
H14 H 0.6279 0.8085 0.3745 0.102 Uiso 1 1 calc R
C15 C 0.5727(3) 0.5324(6) 0.4056(2) 0.0784(9) Uani 1 1 d .
H15 H 0.4974 0.5390 0.3650 0.094 Uiso 1 1 calc R
C16 C 0.6061(3) 0.3635(5) 0.4596(2) 0.0718(8) Uani 1 1 d .
H16 H 0.5531 0.2551 0.4562 0.086 Uiso 1 1 calc R
C17 C 0.7191(3) 0.3519(4) 0.52005(16) 0.0577(6) Uani 1 1 d .
H17 H 0.7415 0.2356 0.5563 0.069 Uiso 1 1 calc R
C18 C 1.09384(18) 0.6036(4) 0.76673(18) 0.0502(5) Uani 1 1 d .
C19 C 1.1258(2) 0.3795(4) 0.7728(2) 0.0653(7) Uani 1 1 d .
H19A H 1.0693 0.3082 0.8039 0.098 Uiso 1 1 calc GR
H19B H 1.2058 0.3624 0.8101 0.098 Uiso 1 1 calc GR
H19C H 1.1225 0.3270 0.7081 0.098 Uiso 1 1 calc GR
C20 C 1.1066(3) 0.6863(6) 0.8705(2) 0.0837(11) Uani 1 1 d .
H20A H 1.0793 0.8238 0.8680 0.126 Uiso 1 1 calc GR
H20B H 1.1897 0.6805 0.9022 0.126 Uiso 1 1 calc GR
H20C H 1.0588 0.6065 0.9064 0.126 Uiso 1 1 calc GR
C21 C 1.1768(3) 0.7172(7) 0.7106(4) 0.1003(14) Uani 1 1 d .
H21A H 1.1692 0.6616 0.6461 0.150 Uiso 1 1 calc GR
H21B H 1.2588 0.7043 0.7443 0.150 Uiso 1 1 calc GR
H21C H 1.1547 0.8573 0.7061 0.150 Uiso 1 1 calc GR
B1 B 0.8964(3) 0.9230(4) 0.6841(2) 0.0552(6) Uani 1 1 d .
H1A H 0.8106 0.9378 0.6648 0.083 Uiso 1 1 calc GR
H1B H 0.9354 0.9749 0.6336 0.083 Uiso 1 1 calc GR
H1C H 0.9236 0.9966 0.7435 0.083 Uiso 1 1 calc GR

loop_
_atom_site_aniso_label
_atom_site_aniso_U_11
_atom_site_aniso_U_22
_atom_site_aniso_U_33
_atom_site_aniso_U_23
_atom_site_aniso_U_13
_atom_site_aniso_U_12
P1 0.0312(2) 0.0360(2) 0.0375(2) 0.00342(17) 0.00950(14) 0.00045(17)
O1 0.0345(6) 0.0344(6) 0.0498(7) 0.0038(5) 0.0179(5) 0.0045(5)
C1 0.0287(8) 0.0312(8) 0.0351(8) -0.0001(6) 0.0107(6) 0.0020(6)
C2 0.0353(9) 0.0463(10) 0.0337(8) 0.0018(7) 0.0063(7) 0.0035(7)
C3 0.0319(8) 0.0599(15) 0.0456(9) 0.0066(9) 0.0087(7) 0.0083(8)
C4 0.0382(10) 0.0539(12) 0.0602(12) 0.0002(10) 0.0192(9) -0.0036(9)
C5 0.0458(10) 0.0400(10) 0.0475(10) 0.0092(8) 0.0206(8) 0.0022(8)
C6 0.0599(12) 0.0561(12) 0.0379(9) 0.0029(8) 0.0196(9) 0.0077(9)
C7 0.0621(13) 0.0384(11) 0.0463(10) -0.0066(8) 0.0223(9) 0.0041(9)
C8 0.0459(10) 0.0371(9) 0.0446(10) -0.0073(8) 0.0127(8) -0.0053(7)
C9 0.0385(9) 0.0333(8) 0.0446(9) 0.0068(7) 0.0133(7) 0.0047(7)
C10 0.0580(13) 0.0472(11) 0.0618(13) 0.0107(10) 0.0293(11) 0.0214(10)
C11 0.0515(12) 0.0659(13) 0.0385(9) 0.0001(9) 0.0114(8) 0.0148(10)
C12 0.0536(11) 0.0537(12) 0.0298(8) 0.0014(8) 0.0105(8) 0.0054(9)
C13 0.0748(16) 0.0684(19) 0.0528(12) 0.0194(12) -0.0015(11) -0.0047(13)
C14 0.095(2) 0.082(2) 0.0639(16) 0.0138(14) -0.0211(16) 0.0115(17)
C15 0.0671(17) 0.105(2) 0.0549(14) -0.0127(15) -0.0092(12) 0.0035(16)
C16 0.0790(18) 0.0860(19) 0.0510(13) -0.0214(13) 0.0135(12) -0.0252(16)
C17 0.0792(16) 0.0556(12) 0.0392(10) -0.0057(9) 0.0130(10) -0.0036(12)
C18 0.0301(9) 0.0599(15) 0.0600(11) 0.0021(10) 0.0067(8) -0.0052(8)
C19 0.0423(11) 0.0689(16) 0.0790(17) 0.0055(13) -0.0035(11) 0.0117(11)
C20 0.0545(14) 0.105(3) 0.0800(18) -0.0336(18) -0.0172(13) 0.0006(15)
C21 0.0401(13) 0.118(3) 0.146(3) 0.048(3) 0.0274(17) -0.0113(15)
B1 0.0600(15) 0.0376(11) 0.0728(16) 0.0132(11) 0.0249(13) -0.0006(11)

loop_
_atom_type_symbol
_atom_type_description
_atom_type_scat_dispersion_real
_atom_type_scat_dispersion_imag
_atom_type_scat_source
C C 0.0181 0.0091 'International Tables Vol C Tables 4.2.6.8 and 6.1.1.4'
H H 0.0000 0.0000 'International Tables Vol C Tables 4.2.6.8 and 6.1.1.4'
B B 0.0090 0.0039 'International Tables Vol C Tables 4.2.6.8 and 6.1.1.4'
O O 0.0492 0.0322 'International Tables Vol C Tables 4.2.6.8 and 6.1.1.4'
P P 0.2955 0.4335 'International Tables Vol C Tables 4.2.6.8 and 6.1.1.4'

loop_
_geom_angle_atom_site_label_1
_geom_angle_atom_site_label_2
_geom_angle_atom_site_label_3
_geom_angle
O1 P1 C11 103.17(10)
O1 P1 C18 101.91(9)
O1 P1 B1 120.19(10)
C11 P1 C18 104.86(11)
C11 P1 B1 112.59(13)
C18 P1 B1 112.48(12)
C1 O1 P1 131.47(11)
O1 C1 C2 110.75(14)
O1 C1 C8 111.85(14)
O1 C1 C9 104.38(14)
C2 C1 C8 110.82(15)
C2 C1 C9 109.31(15)
C8 C1 C9 109.51(15)
C1 C2 H2A 109.9
C1 C2 H2B 109.9
C1 C2 C3 108.86(14)
H2A C2 H2B 108.3
C3 C2 H2A 109.9
C3 C2 H2B 109.9
C2 C3 H3 109.5
C4 C3 C2 109.54(17)
C4 C3 H3 109.5
C10 C3 C2 109.51(17)
C10 C3 H3 109.5
C10 C3 C4 109.28(17)
C3 C4 H4A 109.8
C3 C4 H4B 109.8
H4A C4 H4B 108.2
C5 C4 C3 109.54(17)
C5 C4 H4A 109.8
C5 C4 H4B 109.8
C4 C5 H5 109.6
C4 C5 C6 109.38(18)
C4 C5 C9 108.96(16)
C6 C5 H5 109.6
C6 C5 C9 109.61(17)
C9 C5 H5 109.6
C5 C6 H6A 109.8
C5 C6 H6B 109.8
C5 C6 C7 109.43(16)
H6A C6 H6B 108.2
C7 C6 H6A 109.8
C7 C6 H6B 109.8
C6 C7 H7 109.5
C6 C7 C8 109.40(17)
C8 C7 H7 109.5
C10 C7 C6 109.50(19)
C10 C7 H7 109.5
C10 C7 C8 109.36(17)
C1 C8 C7 108.92(15)
C1 C8 H8A 109.9
C1 C8 H8B 109.9
C7 C8 H8A 109.9
C7 C8 H8B 109.9
H8A C8 H8B 108.3
C1 C9 C5 109.62(15)
C1 C9 H9A 109.7
C1 C9 H9B 109.7
C5 C9 H9A 109.7
C5 C9 H9B 109.7
H9A C9 H9B 108.2
C3 C10 H10A 109.7
C3 C10 H10B 109.7
C7 C10 C3 109.92(17)
C7 C10 H10A 109.7
C7 C10 H10B 109.7
H10A C10 H10B 108.2
P1 C11 H11A 108.6
P1 C11 H11B 108.6
H11A C11 H11B 107.6
C12 C11 P1 114.73(15)
C12 C11 H11A 108.6
C12 C11 H11B 108.6
C13 C12 C11 121.3(2)
C13 C12 C17 118.3(2)
C17 C12 C11 120.4(2)
C12 C13 H13 119.4
C14 C13 C12 121.1(3)
C14 C13 H13 119.4
C13 C14 H14 119.9
C13 C14 C15 120.2(3)
C15 C14 H14 119.9
C14 C15 H15 120.1
C16 C15 C14 119.8(3)
C16 C15 H15 120.1
C15 C16 H16 119.8
C15 C16 C17 120.5(3)
C17 C16 H16 119.8
C12 C17 C16 120.1(3)
C12 C17 H17 119.9
C16 C17 H17 119.9
C19 C18 P1 111.11(16)
C19 C18 C20 108.5(3)
C20 C18 P1 107.59(17)
C21 C18 P1 108.87(19)
C21 C18 C19 110.3(3)
C21 C18 C20 110.5(3)
C18 C19 H19A 109.5
C18 C19 H19B 109.5
C18 C19 H19C 109.5
H19A C19 H19B 109.5
H19A C19 H19C 109.5
H19B C19 H19C 109.5
C18 C20 H20A 109.5
C18 C20 H20B 109.5
C18 C20 H20C 109.5
H20A C20 H20B 109.5
H20A C20 H20C 109.5
H20B C20 H20C 109.5
C18 C21 H21A 109.5
C18 C21 H21B 109.5
C18 C21 H21C 109.5
H21A C21 H21B 109.5
H21A C21 H21C 109.5
H21B C21 H21C 109.5
P1 B1 H1A 109.5
P1 B1 H1B 109.5
P1 B1 H1C 109.5
H1A B1 H1B 109.5
H1A B1 H1C 109.5
H1B B1 H1C 109.5

loop_
_geom_bond_atom_site_label_1
_geom_bond_atom_site_label_2
_geom_bond_distance
P1 O1 1.5907(13)
P1 C11 1.828(2)
P1 C18 1.849(2)
P1 B1 1.917(3)
O1 C1 1.4627(19)
C1 C2 1.521(2)
C1 C8 1.524(2)
C1 C9 1.525(2)
C2 H2A 0.9700
C2 H2B 0.9700
C2 C3 1.537(3)
C3 H3 0.9800
C3 C4 1.530(3)
C3 C10 1.527(3)
C4 H4A 0.9700
C4 H4B 0.9700
C4 C5 1.528(3)
C5 H5 0.9800
C5 C6 1.529(3)
C5 C9 1.536(2)
C6 H6A 0.9700
C6 H6B 0.9700
C6 C7 1.530(3)
C7 H7 0.9800
C7 C8 1.541(3)
C7 C10 1.524(3)
C8 H8A 0.9700
C8 H8B 0.9700
C9 H9A 0.9700
C9 H9B 0.9700
C10 H10A 0.9700
C10 H10B 0.9700
C11 H11A 0.9700
C11 H11B 0.9700
C11 C12 1.506(3)
C12 C13 1.384(3)
C12 C17 1.384(4)
C13 H13 0.9300
C13 C14 1.372(4)
C14 H14 0.9300
C14 C15 1.372(5)
C15 H15 0.9300
C15 C16 1.362(5)
C16 H16 0.9300
C16 C17 1.392(4)
C17 H17 0.9300
C18 C19 1.526(4)
C18 C20 1.527(4)
C18 C21 1.525(4)
C19 H19A 0.9600
C19 H19B 0.9600
C19 H19C 0.9600
C20 H20A 0.9600
C20 H20B 0.9600
C20 H20C 0.9600
C21 H21A 0.9600
C21 H21B 0.9600
C21 H21C 0.9600
B1 H1A 0.9600
B1 H1B 0.9600
B1 H1C 0.9600
